data_2009139
loop_
_publ_author_name
'Zhang, Cungen'
'Yu, Kaibei'
'Wu, Dan'
'Zhao, Chengxue'

_publ_section_title
;
 Tetraaqua(1,10-phenanthroline)zinc(II) sulfate dihydrate
;
_journal_issue 11
_journal_name_full 'Acta Crystallographica Section C'
_journal_page_first 1815
_journal_page_last 1817
_journal_paper_doi 10.1107/S0108270199009294
_journal_volume 55
_journal_year 1999
_chemical_formula_iupac '[Zn(C~12~H~8~N~2~)(H~2~O)~4~]SO~4~.2H~2~O'
_chemical_formula_moiety 'C12 H16 N2 O4 Zn 2+,O4 S 2-,2(H2 O)'
_chemical_formula_sum 'C12 H20 N2 O10 S Zn'
_chemical_formula_weight 449.73
_chemical_name_systematic ' phenanthroline--tetraaqua--zinc(II) sulfate dihydrate'
_space_group_IT_number 61
_symmetry_cell_setting orthorhombic
_symmetry_space_group_name_Hall '-P 2ac 2ab'
_symmetry_space_group_name_H-M 'P b c a'
_cell_angle_alpha 90.00
_cell_angle_beta 90.00
_cell_angle_gamma 90.00
_cell_formula_units_Z 8
_cell_length_a 8.9060(10)
_cell_length_b 18.295(2)
_cell_length_c 21.855(3)
_cell_measurement_reflns_used 32
_cell_measurement_temperature 291(2)
_cell_measurement_theta_max 15.92
_cell_measurement_theta_min 2.90
_cell_volume 3561.0(7)
_computing_cell_refinement 'XSCANS Siemens (1991)'
_computing_data_collection 'XSCANS Siemens (1991)'
_computing_data_reduction 'SHELXTL-Plus (Sheldrick, 1990)'
_computing_molecular_graphics 'SHELXTL-Plus (Sheldrick, 1990)'
_computing_publication_material 'SHELXTL-Plus (Sheldrick, 1990)'
_computing_structure_refinement 'SHELXL93 (Sheldrick, 1993)'
_computing_structure_solution 'SHELXS86 (Sheldrick, 1990)'
_diffrn_ambient_temperature 18(2)
_diffrn_measurement_device 'Siemens P4'
_diffrn_measurement_method '\w scans'
_diffrn_radiation_monochromator graphite
_diffrn_radiation_source 'fine-focus sealed tube'
_diffrn_radiation_type MoK\a
_diffrn_radiation_wavelength 0.71073
_diffrn_reflns_av_R_equivalents 0.020
_diffrn_reflns_av_sigmaI/netI 0.069
_diffrn_reflns_limit_h_max 11
_diffrn_reflns_limit_h_min 0
_diffrn_reflns_limit_k_max 23
_diffrn_reflns_limit_k_min 0
_diffrn_reflns_limit_l_max 27
_diffrn_reflns_limit_l_min -1
_diffrn_reflns_number 4750
_diffrn_reflns_theta_max 27.00
_diffrn_reflns_theta_min 1.86
_diffrn_standards_decay_% 14.14
_diffrn_standards_interval_count 97
_diffrn_standards_number 3
_exptl_absorpt_coefficient_mu 1.552
_exptl_absorpt_correction_T_max 0.996
_exptl_absorpt_correction_T_min 0.725
_exptl_absorpt_correction_type empirical
_exptl_absorpt_process_details 'psi-scans (North et al., 1968) '
_exptl_crystal_colour colourless
_exptl_crystal_density_diffrn 1.678
_exptl_crystal_density_meas 1.68
_exptl_crystal_density_method 'flotation test in 1,2-dibromoethane and cyclohexane'
_exptl_crystal_description prism
_exptl_crystal_F_000 1856
_exptl_crystal_size_max 0.40
_exptl_crystal_size_mid 0.40
_exptl_crystal_size_min 0.20
_refine_diff_density_max 0.339
_refine_diff_density_min -0.282
_refine_ls_extinction_coef 0.0028(2)
_refine_ls_extinction_method SHELXL
_refine_ls_goodness_of_fit_all 0.841
_refine_ls_goodness_of_fit_ref 1.008
_refine_ls_hydrogen_treatment mixed
_refine_ls_matrix_type full
_refine_ls_number_parameters 276
_refine_ls_number_reflns 3868
_refine_ls_number_restraints 15
_refine_ls_restrained_S_all 0.847
_refine_ls_restrained_S_obs 1.016
_refine_ls_R_factor_all 0.073
_refine_ls_R_factor_gt 0.035
_refine_ls_shift/su_max -0.001
_refine_ls_shift/su_mean 0.000
_refine_ls_structure_factor_coef Fsqd
_refine_ls_weighting_details
; w=1/[\s^2^(Fo^2^)+(0.0355P)^2^] where P
(Fo^2^+2Fc^2^)/3
;
_refine_ls_weighting_scheme calc
_refine_ls_wR_factor_all 0.077
_refine_ls_wR_factor_ref 0.070
_reflns_number_gt 2342
_reflns_number_total 3868
_reflns_threshold_expression I>2\s(I)
_cod_data_source_file ja1003.cif
_cod_data_source_block I
_cod_depositor_comments
;
 Marking attached hydrogen atoms.

 Antanas Vaitkus,
 2017-11-30

The following automatic conversions were performed:
'_symmetry_cell_setting' value 'Orthorhombic' changed to 'orthorhombic'
according to '/home/saulius/struct/CIF-dictionaries/cif_core.dic'
dictionary named 'cif_core.dic' version 2.4.1 from 2010-06-29.

Automatic conversion script
Id: cif_fix_enum 1527 2010-12-29 10:47:43Z saulius 

The following automatic conversions were performed:

'_symmetry_cell_setting' value 'Orthorhombic' changed to
'orthorhombic' according to
/home/saulius/struct/CIF-dictionaries/cif_core.dic dictionary named
'cif_core.dic' version 2.4.1 from 2010-06-29.

Automatic conversion script
Id: cif_fix_values 1715 2011-07-08 13:25:40Z adriana 
;
_cod_original_cell_volume 3560.9(7)
_cod_original_sg_symbol_H-M 'P bca'
_cod_original_formula_sum ' C12 H20 N2 O10 S Zn '
_cod_database_code 2009139

loop_
_symmetry_equiv_pos_as_xyz
'x, y, z'
'-x+1/2, -y, z+1/2'
'-x, y+1/2, -z+1/2'
'x+1/2, -y+1/2, -z'
'-x, -y, -z'
'x-1/2, y, -z-1/2'
'x, -y-1/2, z-1/2'
'-x-1/2, y-1/2, z'

loop_
_atom_site_aniso_label
_atom_site_aniso_U_11
_atom_site_aniso_U_22
_atom_site_aniso_U_33
_atom_site_aniso_U_12
_atom_site_aniso_U_13
_atom_site_aniso_U_23
Zn .0332(2) .0259(2) .0285(2) -.0015(2) -.0011(2) -.0012(2)
S .0288(4) .0232(3) .0474(5) .0000(3) -.0071(4) -.0013(4)
O1 .0397(14) .0310(12) .0417(15) .0050(11) -.0035(13) -.0027(12)
O2 .0324(14) .0280(12) .048(2) -.0035(10) .0072(14) -.0012(12)
O3 .0412(15) .0239(12) .049(2) -.0029(12) .0111(13) -.0003(12)
O4 .0374(15) .0336(13) .053(2) .0035(11) -.0130(13) -.0130(13)
O5 .0345(13) .0437(13) .066(2) -.0107(11) -.0045(13) -.0020(13)
O6 .055(2) .0295(12) .055(2) .0062(11) -.0169(14) .0032(11)
O7 .0443(14) .0303(10) .0491(15) -.0062(10) -.0166(13) .0006(11)
O8 .0412(14) .0278(11) .068(2) .0047(10) .0060(14) -.0067(12)
O9W .047(2) .0368(13) .056(2) -.0008(14) .008(2) .0045(13)
O10W .0433(14) .065(2) .064(2) .0130(13) -.0006(14) -.0075(14)
N1 .0314(15) .0279(13) .036(2) .0024(12) -.0047(14) -.0033(12)
N2 .030(2) .0361(14) .034(2) .0044(12) .0027(14) .0023(13)
C1 .044(2) .032(2) .058(2) -.005(2) -.010(2) -.001(2)
C2 .049(3) .044(2) .092(4) -.007(2) -.026(3) -.012(2)
C3 .062(3) .073(3) .055(3) .013(2) -.026(3) -.027(2)
C4 .039(2) .057(2) .045(2) .011(2) -.010(2) -.013(2)
C5 .060(3) .097(3) .030(2) .020(3) -.013(2) -.014(2)
C6 .061(3) .101(4) .032(2) .026(3) .001(2) .008(2)
C7 .039(2) .060(2) .037(2) .018(2) .006(2) .008(2)
C8 .054(3) .068(3) .058(3) .014(2) .016(2) .026(2)
C9 .053(3) .050(2) .074(3) -.006(2) .017(3) .015(2)
C10 .045(2) .038(2) .056(2) -.002(2) .006(2) .001(2)
C11 .027(2) .041(2) .033(2) .0120(15) .001(2) .005(2)
C12 .030(2) .037(2) .034(2) .014(2) -.007(2) -.007(2)

loop_
_atom_site_label
_atom_site_fract_x
_atom_site_fract_y
_atom_site_fract_z
_atom_site_U_iso_or_equiv
_atom_site_thermal_displace_type
_atom_site_calc_flag
_atom_site_refinement_flags
_atom_site_occupancy
_atom_site_disorder_group
_atom_site_type_symbol
_atom_site_attached_hydrogens
Zn .86430(4) .08732(2) .41484(2) .02921(12) Uani d . 1 . Zn 0
S .90666(9) .34293(4) .47119(4) .0331(2) Uani d . 1 . S 0
O1 1.0133(3) -.00334(12) .42207(13) .0375(6) Uani d D 1 . O 0
O2 .7157(3) .17568(12) .42247(13) .0361(6) Uani d D 1 . O 0
O3 .7445(3) .03734(13) .48795(12) .0379(6) Uani d D 1 . O 0
O4 1.0110(3) .14115(13) .47385(12) .0412(6) Uani d D 1 . O 0
O5 1.0406(2) .38248(12) .45025(12) .0481(6) Uani d . 1 . O 0
O6 .9537(3) .28408(10) .51337(11) .0466(6) Uani d . 1 . O 0
O7 .8278(2) .31131(11) .41861(11) .0412(6) Uani d . 1 . O 0
O8 .8060(3) .39337(11) .50326(12) .0458(7) Uani d . 1 . O 0
O9W .9399(3) -.13048(13) .36726(12) .0465(7) Uani d D 1 . O 0
O10W .7925(3) .19874(14) .59805(12) .0575(7) Uani d . 1 . O 2
N1 .7575(3) .03044(13) .34142(12) .0319(6) Uani d . 1 . N 0
N2 .9546(3) .14110(13) .33517(12) .0333(6) Uani d . 1 . N 0
C1 .6637(4) -.0248(2) .3453(2) .0445(9) Uani d . 1 . C 0
H1 .6315(4) -.0401(2) .3837(2) .053 Uiso calc R 1 . H 0
C2 .6103(4) -.0618(2) .2928(2) .0614(12) Uani d . 1 . C 0
H2 .5450(4) -.1011(2) .2969(2) .074 Uiso calc R 1 . H 0
C3 .6554(5) -.0392(2) .2363(2) .0634(13) Uani d . 1 . C 0
H3 .6219(5) -.0634(2) .2015(2) .076 Uiso calc R 1 . H 0
C4 .7512(4) .0200(2) .2311(2) .0472(9) Uani d . 1 . C 0
C5 .7997(5) .0489(3) .1737(2) .0623(12) Uani d . 1 . C 0
H5 .7671(5) .0269(3) .1377(2) .075 Uiso calc R 1 . H 0
C6 .8914(5) .1070(3) .1706(2) .0646(12) Uani d . 1 . C 0
H6 .9184(5) .1256(3) .1326(2) .077 Uiso calc R 1 . H 0
C7 .9478(4) .1406(2) .2242(2) .0454(9) Uani d . 1 . C 0
C8 1.0455(4) .2011(2) .2248(2) .0600(12) Uani d . 1 . C 0
H8 1.0772(4) .2216(2) .1880(2) .072 Uiso calc R 1 . H 0
C9 1.0936(5) .2298(2) .2785(2) .0590(11) Uani d . 1 . C 0
H9 1.1570(5) .2701(2) .2789(2) .071 Uiso calc R 1 . H 0
C10 1.0467(4) .1979(2) .3328(2) .0462(9) Uani d . 1 . C 0
H10 1.0817(4) .2173(2) .3695(2) .055 Uiso calc R 1 . H 0
C11 .9047(4) .1128(2) .28177(15) .0334(8) Uani d . 1 . C 0
C12 .8023(4) .0526(2) .2851(2) .0340(8) Uani d . 1 . C 0
H2OA .759(4) .2164(15) .4224(16) .061(13) Uiso d D 1 . H 0
H3OA .711(4) -.0033(14) .4848(16) .050(12) Uiso d D 1 . H 0
H3OB .678(4) .0613(16) .5035(18) .074(15) Uiso d D 1 . H 0
H4OA 1.009(4) .1849(15) .4829(17) .058(12) Uiso d D 1 . H 0
H4OB 1.103(3) .1319(18) .4820(19) .086(16) Uiso d D 1 . H 0
H1OA .987(4) -.0420(16) .4060(14) .053(12) Uiso d D 1 . H 0
H1OB 1.069(5) -.022(2) .4511(16) .11(2) Uiso d D 1 . H 0
H9WA 1.005(3) -.1576(18) .3791(18) .058(14) Uiso d D 1 . H 0
H9WB .862(3) -.1542(19) .3861(17) .067(13) Uiso d D 1 . H 0
H2OB .654(4) .178(2) .4446(16) .067(16) Uiso d D 1 . H 0

loop_
_atom_type_symbol
_atom_type_description
_atom_type_scat_dispersion_real
_atom_type_scat_dispersion_imag
_atom_type_scat_source
C C 0.0033 0.0016 'International Tables Vol C Tables 4.2.6.8 and 6.1.1.4'
H H 0.0000 0.0000 'International Tables Vol C Tables 4.2.6.8 and 6.1.1.4'
N N 0.0061 0.0033 'International Tables Vol C Tables 4.2.6.8 and 6.1.1.4'
O O 0.0106 0.0060 'International Tables Vol C Tables 4.2.6.8 and 6.1.1.4'
Zn Zn 0.2839 1.4301 'International Tables Vol C Tables 4.2.6.8 and 6.1.1.4'

loop_
_geom_angle_atom_site_label_1
_geom_angle_atom_site_label_2
_geom_angle_atom_site_label_3
_geom_angle
_geom_angle_publ_flag
O4 Zn O2 88.97(10) yes
O4 Zn O3 93.03(10) yes
O2 Zn O3 87.43(10) yes
O4 Zn O1 86.07(10) yes
O2 Zn O1 171.17(10) yes
O3 Zn O1 85.54(10) yes
O4 Zn N1 167.06(10) yes
O2 Zn N1 98.89(9) yes
O3 Zn N1 97.56(10) yes
O1 Zn N1 87.34(10) yes
O4 Zn N2 92.89(11) yes
O2 Zn N2 87.00(10) yes
O3 Zn N2 171.80(10) yes
O1 Zn N2 100.54(10) yes
N1 Zn N2 77.38(10) yes
O8 S O7 109.30(13) yes
O8 S O5 109.62(13) yes
O7 S O5 109.82(14) yes
O8 S O6 109.51(15) yes
O7 S O6 109.72(12) yes
O5 S O6 108.86(14) yes
C1 N1 C12 118.4(3) no
C1 N1 Zn 127.6(2) yes
C12 N1 Zn 113.9(2) yes
C10 N2 C11 118.1(3) no
C10 N2 Zn 128.3(2) yes
C11 N2 Zn 113.6(2) yes
N1 C1 C2 122.0(4) no
C3 C2 C1 119.4(4) no
C2 C3 C4 119.6(4) no
C3 C4 C12 117.6(4) no
C3 C4 C5 123.3(4) no
C12 C4 C5 119.1(4) no
C6 C5 C4 121.4(4) no
C5 C6 C7 121.2(4) no
C8 C7 C11 116.4(3) no
C8 C7 C6 124.6(4) no
C11 C7 C6 119.0(4) no
C9 C8 C7 120.5(4) no
C8 C9 C10 118.9(4) no
N2 C10 C9 123.3(4) no
N2 C11 C7 122.9(3) no
N2 C11 C12 117.4(3) no
C7 C11 C12 119.8(3) no
N1 C12 C4 122.9(3) no
N1 C12 C11 117.6(3) no
C4 C12 C11 119.4(3) no

loop_
_geom_bond_atom_site_label_1
_geom_bond_atom_site_label_2
_geom_bond_site_symmetry_2
_geom_bond_distance
_geom_bond_publ_flag
Zn O4 . 2.083(2) yes
Zn O2 . 2.096(2) yes
Zn O3 . 2.128(2) yes
Zn O1 . 2.130(2) yes
Zn N1 . 2.136(3) yes
Zn N2 . 2.156(3) yes
S O8 . 1.465(2) yes
S O7 . 1.466(2) yes
S O5 . 1.468(2) yes
S O6 . 1.478(2) yes
N1 C1 . 1.314(4) no
N1 C12 . 1.355(4) no
N2 C10 . 1.324(4) no
N2 C11 . 1.352(4) no
C1 C2 . 1.413(5) no
C2 C3 . 1.363(5) no
C3 C4 . 1.384(5) no
C4 C12 . 1.399(4) no
C4 C5 . 1.427(5) no
C5 C6 . 1.343(5) no
C6 C7 . 1.414(5) no
C7 C8 . 1.409(5) no
C7 C11 . 1.410(4) no
C8 C9 . 1.354(5) no
C9 C10 . 1.389(5) no
C11 C12 . 1.432(4) no

loop_
_geom_torsion_atom_site_label_1
_geom_torsion_atom_site_label_2
_geom_torsion_atom_site_label_3
_geom_torsion_atom_site_label_4
_geom_torsion
O4 Zn N1 C1 136.4(4)
O2 Zn N1 C1 -96.8(3)
O3 Zn N1 C1 -8.2(3)
O1 Zn N1 C1 76.9(3)
N2 Zn N1 C1 178.3(3)
O4 Zn N1 C12 -39.1(5)
O2 Zn N1 C12 87.8(2)
O3 Zn N1 C12 176.3(2)
O1 Zn N1 C12 -98.5(2)
N2 Zn N1 C12 2.9(2)
O4 Zn N2 C10 -12.0(3)
O2 Zn N2 C10 76.8(3)
O3 Zn N2 C10 124.1(7)
O1 Zn N2 C10 -98.5(3)
N1 Zn N2 C10 176.6(3)
O4 Zn N2 C11 170.0(2)
O2 Zn N2 C11 -101.2(2)
O3 Zn N2 C11 -53.9(8)
O1 Zn N2 C11 83.5(2)
N1 Zn N2 C11 -1.3(2)
C12 N1 C1 C2 0.7(5)
Zn N1 C1 C2 -174.6(3)
N1 C1 C2 C3 -0.9(6)
C1 C2 C3 C4 -0.7(6)
C2 C3 C4 C12 2.3(6)
C2 C3 C4 C5 -177.7(4)
C3 C4 C5 C6 179.2(4)
C12 C4 C5 C6 -0.9(6)
C4 C5 C6 C7 2.1(6)
C5 C6 C7 C8 179.3(4)
C5 C6 C7 C11 -0.9(6)
C11 C7 C8 C9 0.1(5)
C6 C7 C8 C9 179.9(4)
C7 C8 C9 C10 0.9(6)
C11 N2 C10 C9 0.3(5)
Zn N2 C10 C9 -177.6(3)
C8 C9 C10 N2 -1.1(6)
C10 N2 C11 C7 0.8(5)
Zn N2 C11 C7 179.0(2)
C10 N2 C11 C12 -178.5(3)
Zn N2 C11 C12 -0.3(3)
C8 C7 C11 N2 -0.9(5)
C6 C7 C11 N2 179.2(3)
C8 C7 C11 C12 178.3(3)
C6 C7 C11 C12 -1.5(5)
C1 N1 C12 C4 1.0(5)
Zn N1 C12 C4 176.9(2)
C1 N1 C12 C11 -179.9(3)
Zn N1 C12 C11 -4.0(3)
C3 C4 C12 N1 -2.6(5)
C5 C4 C12 N1 177.5(3)
C3 C4 C12 C11 178.4(3)
C5 C4 C12 C11 -1.5(5)
N2 C11 C12 N1 2.9(4)
C7 C11 C12 N1 -176.3(3)
N2 C11 C12 C4 -178.0(3)
C7 C11 C12 C4 2.7(4)
